data_7011682
loop_
_publ_author_name
'Overgaard, Jacob'
'Rentschler, Eva'
'Timco, Grigore A.'
'Gerbeleu, Nicolae V.'
'Arion, Vladimir'
'Bousseksou, Azzedine'
'Tuchagues, Jean Pierre'
'Larsen, Finn K.'

_publ_section_title
;
 Multi-temperature X-ray diffraction, M\"ossbauer spectroscopy and
 magnetic susceptibility studies of a solvated mixed-valence trinuclear
 iron formate, [Fe3O(HCO2)6(NC5H4CH3)3]&#x00B7;1.3(NC5H4CH3)
;
_journal_issue 15
_journal_name_full 'Journal of the Chemical Society, Dalton Transactions'
_journal_page_first 2981
_journal_paper_doi 10.1039/b202851d
_journal_year 2002
_chemical_formula_sum 'C31.76 H27 Fe3 N4.29 O13'
_chemical_formula_weight 844.40
_space_group_IT_number 15
_symmetry_cell_setting monoclinic
_symmetry_space_group_name_Hall '-C 2yc'
_symmetry_space_group_name_H-M 'C 1 2/c 1'
_atom_sites_solution_hydrogens geom
_atom_sites_solution_primary direct
_atom_sites_solution_secondary difmap
_cell_angle_alpha 90.00
_cell_angle_beta 96.796(4)
_cell_angle_gamma 90.00
_cell_formula_units_Z 8
_cell_length_a 24.291(3)
_cell_length_b 27.373(4)
_cell_length_c 12.4263(18)
_cell_measurement_reflns_used 2910
_cell_measurement_temperature 100(2)
_cell_measurement_theta_max 31.523
_cell_measurement_theta_min 2.689
_cell_volume 8204(2)
_computing_cell_refinement 'Bruker SMART (Bruker, 1998)'
_computing_data_collection 'Bruker SMART (Bruker, 1998)'
_computing_data_reduction 'SAINT+ V5.01 (Bruker, 1998)'
_computing_molecular_graphics 'XP (Sheldrick, 1997)'
_computing_publication_material 'SHELXL-97 (Sheldrick, 1997)'
_computing_structure_refinement 'SHELXL-97 (Sheldrick, 1997)'
_computing_structure_solution 'SHELXS-97 (Sheldrick, 1997)'
_diffrn_ambient_temperature 100(2)
_diffrn_measured_fraction_theta_full 0.870
_diffrn_measured_fraction_theta_max 0.870
_diffrn_measurement_device_type 'Bruker CCD area detector'
_diffrn_measurement_method \w-scans
_diffrn_radiation_monochromator graphite
_diffrn_radiation_source 'fine-focus sealed tube'
_diffrn_radiation_type MoK\a
_diffrn_radiation_wavelength 0.71073
_diffrn_reflns_av_R_equivalents 0.0329
_diffrn_reflns_av_sigmaI/netI 0.0406
_diffrn_reflns_limit_h_max 33
_diffrn_reflns_limit_h_min -32
_diffrn_reflns_limit_k_max 39
_diffrn_reflns_limit_k_min -38
_diffrn_reflns_limit_l_max 9
_diffrn_reflns_limit_l_min -17
_diffrn_reflns_number 45240
_diffrn_reflns_theta_full 32.11
_diffrn_reflns_theta_max 32.11
_diffrn_reflns_theta_min 2.64
_diffrn_standards_number 0
_exptl_absorpt_coefficient_mu 1.107
_exptl_absorpt_correction_T_max 1.000
_exptl_absorpt_correction_T_min 0.876
_exptl_absorpt_correction_type empirical
_exptl_absorpt_process_details '(SADABS, Sheldrick 1996)'
_exptl_crystal_colour dark-red
_exptl_crystal_density_diffrn 1.366
_exptl_crystal_density_method 'not measured'
_exptl_crystal_description 'rectangular block'
_exptl_crystal_F_000 3437
_exptl_crystal_size_max 0.50
_exptl_crystal_size_mid 0.35
_exptl_crystal_size_min 0.12
_refine_diff_density_max 2.198
_refine_diff_density_min -0.747
_refine_ls_extinction_method none
_refine_ls_goodness_of_fit_ref 1.025
_refine_ls_hydrogen_treatment mixed
_refine_ls_matrix_type full
_refine_ls_number_parameters 454
_refine_ls_number_reflns 12517
_refine_ls_number_restraints 33
_refine_ls_restrained_S_all 1.032
_refine_ls_R_factor_all 0.1090
_refine_ls_R_factor_gt 0.0690
_refine_ls_shift/su_max 0.080
_refine_ls_shift/su_mean 0.002
_refine_ls_structure_factor_coef Fsqd
_refine_ls_weighting_details 'calc w=1/[\s^2^(Fo^2^)+(0.1229P)^2^+55.4831P] where P=(Fo^2^+2Fc^2^)/3'
_refine_ls_weighting_scheme calc
_refine_ls_wR_factor_gt 0.2009
_refine_ls_wR_factor_ref 0.2373
_reflns_number_gt 8306
_reflns_number_total 12517
_reflns_threshold_expression >2sigma(I)
_cod_data_source_file b202851d.txt
_cod_data_source_block p87_100
_cod_original_sg_symbol_H-M 'C 2/c'
_cod_database_code 7011682

loop_
_symmetry_equiv_pos_as_xyz
'x, y, z'
'-x, y, -z+1/2'
'x+1/2, y+1/2, z'
'-x+1/2, y+1/2, -z+1/2'
'-x, -y, -z'
'x, -y, z-1/2'
'-x+1/2, -y+1/2, -z'
'x+1/2, -y+1/2, z-1/2'

loop_
_atom_site_label
_atom_site_type_symbol
_atom_site_fract_x
_atom_site_fract_y
_atom_site_fract_z
_atom_site_U_iso_or_equiv
_atom_site_adp_type
_atom_site_occupancy
_atom_site_symmetry_multiplicity
_atom_site_calc_flag
_atom_site_refinement_flags
_atom_site_disorder_assembly
_atom_site_disorder_group
Fe1 Fe 0.35999(2) 0.22693(2) 0.36304(4) 0.01884(14) Uani 1 1 d . . .
Fe2 Fe 0.23410(2) 0.226560(18) 0.24025(4) 0.01637(13) Uani 1 1 d . . .
Fe3 Fe 0.29513(2) 0.12063(2) 0.30857(4) 0.02125(14) Uani 1 1 d . . .
O1 O 0.29613(10) 0.19446(9) 0.30539(19) 0.0178(5) Uani 1 1 d . . .
O2 O 0.21313(13) 0.11508(11) 0.3519(3) 0.0314(6) Uani 1 1 d . . .
O3 O 0.17487(11) 0.18740(10) 0.3033(2) 0.0236(5) Uani 1 1 d . . .
O4 O 0.26604(15) 0.11589(11) 0.1395(2) 0.0337(7) Uani 1 1 d . . .
O5 O 0.22348(12) 0.18744(10) 0.1018(2) 0.0240(5) Uani 1 1 d . . .
O6 O 0.41691(12) 0.18608(12) 0.2959(2) 0.0285(6) Uani 1 1 d . . .
O7 O 0.37725(13) 0.11276(12) 0.2673(3) 0.0365(7) Uani 1 1 d . . .
O8 O 0.37370(11) 0.18899(11) 0.5029(2) 0.0242(6) Uani 1 1 d . . .
O9 O 0.32466(13) 0.11912(11) 0.4774(2) 0.0308(6) Uani 1 1 d . . .
O10 O 0.31907(11) 0.28115(10) 0.4346(2) 0.0248(6) Uani 1 1 d . . .
O11 O 0.23017(11) 0.27672(10) 0.3607(2) 0.0227(5) Uani 1 1 d . . .
O12 O 0.36555(12) 0.27285(11) 0.2333(2) 0.0266(6) Uani 1 1 d . . .
O13 O 0.27674(11) 0.27699(10) 0.1592(2) 0.0226(5) Uani 1 1 d . . .
C1 C 0.17447(16) 0.14446(14) 0.3399(3) 0.0246(7) Uani 1 1 d . . .
H1A H 0.1409 0.1336 0.3603 0.037 Uiso 1 1 calc R . .
C2 C 0.23942(18) 0.14539(14) 0.0792(3) 0.0257(8) Uani 1 1 d . . .
H2A H 0.2299 0.1352 0.0081 0.039 Uiso 1 1 calc R . .
C3 C 0.41555(17) 0.14197(17) 0.2678(3) 0.0295(8) Uani 1 1 d . . .
H3A H 0.4479 0.1299 0.2443 0.044 Uiso 1 1 calc R . .
C4 C 0.35560(17) 0.14851(15) 0.5313(3) 0.0262(8) Uani 1 1 d . . .
H4A H 0.3669 0.1393 0.6024 0.039 Uiso 1 1 calc R . .
C5 C 0.26879(16) 0.29236(14) 0.4269(3) 0.0222(7) Uani 1 1 d . . .
H5A H 0.2590 0.3152 0.4766 0.033 Uiso 1 1 calc R . .
C6 C 0.32699(16) 0.28740(14) 0.1654(3) 0.0230(7) Uani 1 1 d . . .
H6A H 0.3371 0.3087 0.1129 0.035 Uiso 1 1 calc R . .
N1 N 0.43247(14) 0.26910(13) 0.4355(3) 0.0244(7) Uani 1 1 d . . .
C11 C 0.43505(16) 0.28912(15) 0.5348(3) 0.0244(7) Uani 1 1 d . . .
H11A H 0.4048 0.2856 0.5736 0.037 Uiso 1 1 calc R . .
C12 C 0.48034(17) 0.31455(17) 0.5816(3) 0.0298(9) Uani 1 1 d . . .
H12A H 0.4802 0.3277 0.6505 0.045 Uiso 1 1 calc R . .
C13 C 0.52632(16) 0.32064(16) 0.5263(4) 0.0282(8) Uani 1 1 d . . .
C14 C 0.52374(17) 0.30018(18) 0.4234(4) 0.0326(9) Uani 1 1 d . . .
H14A H 0.5534 0.3033 0.3830 0.049 Uiso 1 1 calc R . .
C15 C 0.47657(19) 0.27507(19) 0.3818(4) 0.0351(10) Uani 1 1 d . . .
H15A H 0.4755 0.2616 0.3129 0.053 Uiso 1 1 calc R . .
C16 C 0.57719(19) 0.3469(2) 0.5743(5) 0.0440(12) Uani 1 1 d . . .
H16A H 0.5717 0.3588 0.6450 0.066 Uiso 1 1 calc R . .
H16B H 0.5844 0.3740 0.5288 0.066 Uiso 1 1 calc R . .
H16C H 0.6082 0.3249 0.5801 0.066 Uiso 1 1 calc R . .
N2 N 0.16190(13) 0.26694(11) 0.1632(2) 0.0192(6) Uani 1 1 d . . .
C21 C 0.12025(16) 0.27974(14) 0.2199(3) 0.0239(7) Uani 1 1 d . . .
H21A H 0.1231 0.2721 0.2933 0.036 Uiso 1 1 calc R . .
C22 C 0.07357(17) 0.30368(17) 0.1735(4) 0.0317(9) Uani 1 1 d . . .
H22A H 0.0456 0.3119 0.2152 0.048 Uiso 1 1 calc R . .
C23 C 0.06844(19) 0.31558(18) 0.0634(4) 0.0358(10) Uani 1 1 d . . .
C24 C 0.1118(2) 0.30254(18) 0.0056(4) 0.0355(10) Uani 1 1 d . . .
H24A H 0.1100 0.3096 -0.0678 0.053 Uiso 1 1 calc R . .
C25 C 0.15753(17) 0.27903(14) 0.0575(3) 0.0236(7) Uani 1 1 d . . .
H25A H 0.1865 0.2712 0.0180 0.035 Uiso 1 1 calc R . .
C26 C 0.0182(2) 0.3415(3) 0.0105(5) 0.0601(17) Uani 1 1 d . . .
H26A H -0.0072 0.3472 0.0629 0.090 Uiso 1 1 calc R . .
H26B H 0.0005 0.3218 -0.0474 0.090 Uiso 1 1 calc R . .
H26C H 0.0289 0.3723 -0.0180 0.090 Uiso 1 1 calc R . .
N3 N 0.29454(14) 0.04146(13) 0.3082(3) 0.0266(7) Uani 1 1 d . . .
C31 C 0.3090(2) 0.01638(17) 0.2241(4) 0.0400(11) Uani 1 1 d . . .
H31A H 0.3204 0.0338 0.1664 0.060 Uiso 1 1 calc R . .
C32 C 0.3082(3) -0.03417(17) 0.2177(5) 0.0461(13) Uani 1 1 d . . .
H32A H 0.3167 -0.0499 0.1553 0.069 Uiso 1 1 calc R . .
C33 C 0.2947(2) -0.06094(17) 0.3052(4) 0.0379(11) Uani 1 1 d . . .
C34 C 0.2811(2) -0.03517(17) 0.3944(4) 0.0425(12) Uani 1 1 d . . .
H34A H 0.2721 -0.0517 0.4553 0.064 Uiso 1 1 calc R . .
C35 C 0.2812(2) 0.01555(17) 0.3921(4) 0.0392(11) Uani 1 1 d . . .
H35A H 0.2715 0.0323 0.4522 0.059 Uiso 1 1 calc R . .
C36 C 0.2946(3) -0.11587(18) 0.3035(6) 0.062(2) Uani 1 1 d . . .
H36A H 0.2839 -0.1280 0.3704 0.093 Uiso 1 1 calc R . .
H36B H 0.3311 -0.1275 0.2946 0.093 Uiso 1 1 calc R . .
H36C H 0.2689 -0.1272 0.2444 0.093 Uiso 1 1 calc R . .
N5 N 0.0000 0.0782(4) 0.2500 0.082(3) Uiso 0.888(16) 2 d SPD . .
C51 C 0.0136(5) 0.0497(4) 0.3412(7) 0.112(4) Uiso 0.888(16) 1 d PD . .
C52 C 0.0155(6) -0.0031(5) 0.3454(7) 0.128(5) Uiso 0.888(16) 1 d PD . .
C53 C 0.0000 -0.0280(6) 0.2500 0.110(6) Uiso 0.888(16) 2 d SPD . .
C54 C 0.0000 -0.0845(8) 0.2500 0.180(11) Uiso 0.888(16) 2 d SPD . .
C41 C 0.1424(5) -0.0616(4) 0.1239(10) 0.111(4) Uiso 0.849(13) 1 d PD . .
C43 C 0.1565(4) -0.0147(3) 0.1606(8) 0.079(3) Uiso 0.849(13) 1 d PD A .
N7 N 0.0803(8) 0.0195(6) 0.1570(16) 0.073(8) Uiso 0.235(9) 1 d PD A 1
C75 C 0.0832(8) -0.0675(10) 0.115(2) 0.086(11) Uiso 0.235(9) 1 d PD A 1
C76 C 0.1732(15) -0.1064(10) 0.111(2) 0.087(11) Uiso 0.235(9) 1 d PD A 1
C72 C 0.1332(9) 0.0301(7) 0.1711(17) 0.058(7) Uiso 0.235(9) 1 d PD A 1
C71 C 0.0578(13) -0.0233(9) 0.132(2) 0.102(14) Uiso 0.235(9) 1 d PD . 1
N8 N 0.1419(5) -0.0983(6) 0.3009(13) 0.118(5) Uiso 0.614(11) 1 d PD A 2
C82 C 0.1536(6) -0.0097(7) 0.2726(12) 0.132(7) Uiso 0.614(11) 1 d PD A 2
C85 C 0.1426(7) -0.1046(6) 0.1903(14) 0.129(7) Uiso 0.614(11) 1 d PD A 2
C81 C 0.1481(6) -0.0523(7) 0.3359(18) 0.175(11) Uiso 0.614(11) 1 d PD A 2
C86 C 0.1585(7) 0.0300(6) 0.1021(14) 0.101(5) Uiso 0.614(11) 1 d PD A 2

loop_
_atom_site_aniso_label
_atom_site_aniso_U_11
_atom_site_aniso_U_22
_atom_site_aniso_U_33
_atom_site_aniso_U_23
_atom_site_aniso_U_13
_atom_site_aniso_U_12
Fe1 0.0180(3) 0.0240(3) 0.0150(2) -0.00082(18) 0.00404(18) -0.00376(19)
Fe2 0.0178(2) 0.0170(2) 0.0149(2) -0.00049(17) 0.00418(17) -0.00115(18)
Fe3 0.0241(3) 0.0183(3) 0.0212(3) -0.00012(19) 0.00169(19) -0.0001(2)
O1 0.0183(12) 0.0185(12) 0.0171(11) 0.0003(9) 0.0040(9) -0.0023(9)
O2 0.0294(15) 0.0224(14) 0.0436(17) 0.0034(12) 0.0098(13) -0.0016(11)
O3 0.0215(13) 0.0258(14) 0.0242(13) 0.0027(10) 0.0048(10) -0.0030(10)
O4 0.0505(19) 0.0244(14) 0.0241(14) -0.0020(11) -0.0038(13) 0.0102(13)
O5 0.0296(14) 0.0219(13) 0.0197(12) -0.0027(10) -0.0002(10) 0.0045(11)
O6 0.0209(13) 0.0374(16) 0.0282(14) -0.0045(12) 0.0069(11) -0.0024(12)
O7 0.0291(16) 0.0293(16) 0.053(2) -0.0033(14) 0.0123(14) 0.0020(13)
O8 0.0217(13) 0.0317(15) 0.0189(12) 0.0011(10) 0.0013(10) -0.0055(11)
O9 0.0392(17) 0.0268(15) 0.0251(14) 0.0043(11) -0.0023(12) -0.0062(12)
O10 0.0214(13) 0.0297(14) 0.0236(13) -0.0062(11) 0.0040(10) -0.0048(11)
O11 0.0209(13) 0.0265(14) 0.0209(12) -0.0058(10) 0.0032(10) -0.0012(10)
O12 0.0251(14) 0.0338(15) 0.0211(12) 0.0033(11) 0.0034(10) -0.0087(11)
O13 0.0210(13) 0.0244(13) 0.0233(12) 0.0040(10) 0.0058(10) -0.0016(10)
C1 0.0251(18) 0.0253(19) 0.0250(17) 0.0010(14) 0.0092(14) -0.0067(15)
C2 0.036(2) 0.0232(18) 0.0180(16) -0.0050(14) 0.0032(14) 0.0031(16)
C3 0.0235(19) 0.038(2) 0.0281(19) -0.0039(17) 0.0070(15) 0.0074(17)
C4 0.0277(19) 0.032(2) 0.0185(16) 0.0050(14) 0.0029(14) -0.0022(16)
C5 0.0246(18) 0.0240(18) 0.0189(16) -0.0051(13) 0.0069(13) -0.0015(14)
C6 0.0248(18) 0.0254(18) 0.0210(16) 0.0013(14) 0.0118(14) -0.0049(14)
N1 0.0216(15) 0.0335(18) 0.0186(14) -0.0011(12) 0.0036(12) -0.0067(13)
C11 0.0221(18) 0.032(2) 0.0198(16) -0.0014(14) 0.0071(13) -0.0048(15)
C12 0.026(2) 0.039(2) 0.0242(18) -0.0072(16) -0.0009(15) -0.0032(17)
C13 0.0193(18) 0.029(2) 0.036(2) -0.0038(16) -0.0005(15) -0.0029(15)
C14 0.0212(19) 0.042(2) 0.036(2) -0.0030(18) 0.0078(16) -0.0112(17)
C15 0.030(2) 0.052(3) 0.0249(19) -0.0089(18) 0.0087(16) -0.0150(19)
C16 0.025(2) 0.045(3) 0.060(3) -0.015(2) -0.004(2) -0.009(2)
N2 0.0215(15) 0.0173(14) 0.0194(14) -0.0013(11) 0.0046(11) -0.0007(11)
C21 0.0223(18) 0.0255(19) 0.0249(17) -0.0015(14) 0.0072(14) -0.0018(14)
C22 0.0197(19) 0.037(2) 0.039(2) 0.0004(18) 0.0062(16) 0.0040(16)
C23 0.027(2) 0.041(3) 0.037(2) 0.0001(19) -0.0040(17) 0.0093(18)
C24 0.038(2) 0.042(3) 0.0243(19) 0.0005(17) -0.0054(17) 0.010(2)
C25 0.0268(19) 0.0262(19) 0.0183(16) -0.0033(14) 0.0044(13) 0.0029(15)
C26 0.036(3) 0.078(4) 0.062(4) 0.005(3) -0.010(3) 0.021(3)
N3 0.0290(17) 0.0219(16) 0.0279(16) 0.0027(13) -0.0004(13) 0.0015(13)
C31 0.055(3) 0.024(2) 0.044(3) 0.0072(19) 0.023(2) 0.005(2)
C32 0.070(4) 0.023(2) 0.051(3) 0.002(2) 0.030(3) 0.009(2)
C33 0.037(2) 0.025(2) 0.054(3) 0.0065(19) 0.017(2) 0.0067(18)
C34 0.066(3) 0.023(2) 0.041(3) 0.0058(18) 0.016(2) -0.004(2)
C35 0.060(3) 0.027(2) 0.032(2) -0.0007(17) 0.012(2) -0.003(2)
C36 0.094(5) 0.018(2) 0.082(5) 0.004(2) 0.045(4) 0.007(3)

loop_
_atom_type_symbol
_atom_type_description
_atom_type_scat_dispersion_real
_atom_type_scat_dispersion_imag
_atom_type_scat_source
C C 0.0033 0.0016 'International Tables Vol C Tables 4.2.6.8 and 6.1.1.4'
H H 0.0000 0.0000 'International Tables Vol C Tables 4.2.6.8 and 6.1.1.4'
N N 0.0061 0.0033 'International Tables Vol C Tables 4.2.6.8 and 6.1.1.4'
O O 0.0106 0.0060 'International Tables Vol C Tables 4.2.6.8 and 6.1.1.4'
Fe Fe 0.3463 0.8444 'International Tables Vol C Tables 4.2.6.8 and 6.1.1.4'

loop_
_geom_angle_atom_site_label_1
_geom_angle_atom_site_label_2
_geom_angle_atom_site_label_3
_geom_angle
_geom_angle_site_symmetry_1
_geom_angle_site_symmetry_3
_geom_angle_publ_flag
O1 Fe1 O8 97.68(11) . . ?
O1 Fe1 O6 99.01(11) . . ?
O8 Fe1 O6 91.06(12) . . ?
O1 Fe1 O10 95.06(11) . . ?
O8 Fe1 O10 92.20(12) . . ?
O6 Fe1 O10 165.00(12) . . ?
O1 Fe1 O12 96.72(11) . . ?
O8 Fe1 O12 165.44(11) . . ?
O6 Fe1 O12 84.51(12) . . ?
O10 Fe1 O12 88.72(12) . . ?
O1 Fe1 N1 176.34(12) . . ?
O8 Fe1 N1 82.70(12) . . ?
O6 Fe1 N1 84.61(12) . . ?
O10 Fe1 N1 81.29(12) . . ?
O12 Fe1 N1 83.07(12) . . ?
O1 Fe2 O5 97.99(11) . . ?
O1 Fe2 O3 99.16(11) . . ?
O5 Fe2 O3 91.33(12) . . ?
O1 Fe2 O11 95.91(11) . . ?
O5 Fe2 O11 165.93(11) . . ?
O3 Fe2 O11 88.62(11) . . ?
O1 Fe2 O13 95.84(11) . . ?
O5 Fe2 O13 87.71(11) . . ?
O3 Fe2 O13 164.96(11) . . ?
O11 Fe2 O13 88.70(11) . . ?
O1 Fe2 N2 178.15(11) . . ?
O5 Fe2 N2 82.98(11) . . ?
O3 Fe2 N2 82.38(11) . . ?
O11 Fe2 N2 83.06(11) . . ?
O13 Fe2 N2 82.61(11) . . ?
O1 Fe3 O7 94.74(11) . . ?
O1 Fe3 O2 95.16(11) . . ?
O7 Fe3 O2 170.09(13) . . ?
O1 Fe3 O9 92.01(11) . . ?
O7 Fe3 O9 90.97(13) . . ?
O2 Fe3 O9 88.17(13) . . ?
O1 Fe3 O4 92.56(11) . . ?
O7 Fe3 O4 88.26(14) . . ?
O2 Fe3 O4 91.80(13) . . ?
O9 Fe3 O4 175.42(12) . . ?
O1 Fe3 N3 178.68(11) . . ?
O7 Fe3 N3 84.52(13) . . ?
O2 Fe3 N3 85.59(12) . . ?
O9 Fe3 N3 89.10(12) . . ?
O4 Fe3 N3 86.33(12) . . ?
Fe2 O1 Fe1 122.96(14) . . ?
Fe2 O1 Fe3 118.20(12) . . ?
Fe1 O1 Fe3 118.80(13) . . ?
C1 O2 Fe3 130.2(3) . . ?
C1 O3 Fe2 132.0(3) . . ?
C2 O4 Fe3 130.3(3) . . ?
C2 O5 Fe2 131.6(3) . . ?
C3 O6 Fe1 130.2(3) . . ?
C3 O7 Fe3 131.7(3) . . ?
C4 O8 Fe1 131.8(3) . . ?
C4 O9 Fe3 129.0(3) . . ?
C5 O10 Fe1 131.5(2) . . ?
C5 O11 Fe2 128.1(2) . . ?
C6 O12 Fe1 127.6(2) . . ?
C6 O13 Fe2 131.9(3) . . ?
O2 C1 O3 127.9(4) . . ?
O4 C2 O5 128.1(4) . . ?
O7 C3 O6 128.6(4) . . ?
O9 C4 O8 128.9(4) . . ?
O11 C5 O10 128.2(3) . . ?
O13 C6 O12 128.3(3) . . ?
C15 N1 C11 117.0(3) . . ?
C15 N1 Fe1 120.5(3) . . ?
C11 N1 Fe1 122.5(3) . . ?
N1 C11 C12 123.0(4) . . ?
C11 C12 C13 120.2(4) . . ?
C12 C13 C14 117.0(4) . . ?
C12 C13 C16 122.4(4) . . ?
C14 C13 C16 120.6(4) . . ?
C15 C14 C13 119.4(4) . . ?
N1 C15 C14 123.4(4) . . ?
C21 N2 C25 117.9(3) . . ?
C21 N2 Fe2 120.9(3) . . ?
C25 N2 Fe2 121.2(3) . . ?
N2 C21 C22 122.5(4) . . ?
C21 C22 C23 119.8(4) . . ?
C24 C23 C22 117.4(4) . . ?
C24 C23 C26 121.6(5) . . ?
C22 C23 C26 121.1(5) . . ?
C25 C24 C23 119.8(4) . . ?
N2 C25 C24 122.7(4) . . ?
C31 N3 C35 116.8(4) . . ?
C31 N3 Fe3 121.0(3) . . ?
C35 N3 Fe3 122.2(3) . . ?
N3 C31 C32 123.8(4) . . ?
C33 C32 C31 119.1(5) . . ?
C32 C33 C34 117.4(4) . . ?
C32 C33 C36 121.2(5) . . ?
C34 C33 C36 121.4(4) . . ?
C33 C34 C35 119.4(4) . . ?
N3 C35 C34 123.3(4) . . ?
C51 N5 C51 111.3(12) 2 . ?
N5 C51 C52 126.7(9) . . ?
C53 C52 C51 117.2(10) . . ?
C53 C52 C71 79.4(10) . 2 ?
C51 C52 C71 105.5(12) . 2 ?
C52 C53 C52 120.9(16) . 2 ?
C52 C53 C54 119.6(8) . . ?
C52 C53 C54 119.6(8) 2 . ?
C43 C41 C85 125.6(12) . . ?
C43 C41 C75 109.5(12) . . ?
C85 C41 C75 83.6(14) . . ?
C43 C41 C76 134.6(19) . . ?
C85 C41 C76 53.7(14) . . ?
C75 C41 C76 115(2) . . ?
C72 C43 C41 140.5(12) . . ?
C72 C43 C82 75.5(12) . . ?
C41 C43 C82 111.9(10) . . ?
C72 C43 C86 47.0(10) . . ?
C41 C43 C86 130.1(11) . . ?
C82 C43 C86 115.5(13) . . ?
C72 N7 C71 127.1(16) . . ?
C71 C75 C41 110.5(19) . . ?
N7 C72 C43 101.6(13) . . ?
N7 C71 C75 129(2) . . ?
N7 C71 C52 94.4(18) . 2 ?
C75 C71 C52 135.5(17) . 2 ?
C81 N8 C85 115.3(15) . . ?
C43 C82 C81 119.2(15) . . ?
N8 C85 C41 117.9(14) . . ?
N8 C81 C82 127.3(18) . . ?

loop_
_geom_bond_atom_site_label_1
_geom_bond_atom_site_label_2
_geom_bond_distance
_geom_bond_site_symmetry_2
_geom_bond_publ_flag
Fe1 O1 1.859(2) . ?
Fe1 O8 2.019(3) . ?
Fe1 O6 2.031(3) . ?
Fe1 O10 2.046(3) . ?
Fe1 O12 2.062(3) . ?
Fe1 N1 2.209(3) . ?
Fe2 O1 1.849(3) . ?
Fe2 O5 2.018(3) . ?
Fe2 O3 2.024(3) . ?
Fe2 O11 2.042(3) . ?
Fe2 O13 2.058(3) . ?
Fe2 N2 2.198(3) . ?
Fe3 O1 2.021(3) . ?
Fe3 O7 2.128(3) . ?
Fe3 O2 2.129(3) . ?
Fe3 O9 2.139(3) . ?
Fe3 O4 2.143(3) . ?
Fe3 N3 2.166(4) . ?
O2 C1 1.232(5) . ?
O3 C1 1.260(5) . ?
O4 C2 1.232(5) . ?
O5 C2 1.256(5) . ?
O6 C3 1.256(5) . ?
O7 C3 1.226(5) . ?
O8 C4 1.257(5) . ?
O9 C4 1.242(5) . ?
O10 C5 1.253(5) . ?
O11 C5 1.250(5) . ?
O12 C6 1.251(5) . ?
O13 C6 1.248(5) . ?
N1 C15 1.337(5) . ?
N1 C11 1.345(5) . ?
C11 C12 1.373(6) . ?
C12 C13 1.388(6) . ?
C13 C14 1.391(6) . ?
C13 C16 1.494(6) . ?
C14 C15 1.385(6) . ?
N2 C21 1.346(5) . ?
N2 C25 1.346(5) . ?
C21 C22 1.377(6) . ?
C22 C23 1.398(6) . ?
C23 C24 1.389(7) . ?
C23 C26 1.499(7) . ?
C24 C25 1.378(6) . ?
N3 C31 1.331(6) . ?
N3 C35 1.332(6) . ?
C31 C32 1.385(6) . ?
C32 C33 1.383(7) . ?
C33 C34 1.386(7) . ?
C33 C36 1.503(7) . ?
C34 C35 1.388(6) . ?
N5 C51 1.385(10) 2 ?
N5 C51 1.385(10) . ?
C51 C52 1.445(13) . ?
C52 C53 1.382(11) . ?
C52 C71 1.92(3) 2 ?
C53 C52 1.382(11) 2 ?
C53 C54 1.544(17) . ?
C41 C43 1.393(12) . ?
C41 C85 1.436(15) . ?
C41 C75 1.440(16) . ?
C41 C76 1.453(18) . ?
C43 C72 1.362(17) . ?
C43 C82 1.410(14) . ?
C43 C86 1.426(14) . ?
N7 C72 1.311(16) . ?
N7 C71 1.313(16) . ?
C75 C71 1.385(19) . ?
C71 C52 1.92(3) 2 ?
N8 C81 1.333(16) . ?
N8 C85 1.389(15) . ?
C82 C81 1.420(17) . ?
